data_4001653
loop_
_publ_author_name
'Wickleder, M. S.'
'Egger, P.'
'Riedener, T.'
'Furer, N.'
'G\"udel, H. U.'
'Hulliger, J.'

_publ_section_title
;
 Synthesis and Crystal Structure of the New Ternary Halide Series
 Ba2MCl7(M = Gd&#x2212;Yb, Y) Containing the Highly Efficient
 Up-Conversion Material Ba2ErCl7
;
_journal_issue 12
_journal_name_full 'Chemistry of Materials'
_journal_page_first 2828
_journal_paper_doi 10.1021/cm960324f
_journal_volume 8
_journal_year 1996
_chemical_formula_sum 'Ba2 Cl7 Er'
_chemical_formula_weight 690.09
_chemical_name_systematic
; 
 ? 
;
_space_group_IT_number 14
_symmetry_space_group_name_Hall '-P 2ybc'
_symmetry_space_group_name_H-M 'P 1 21/c 1'
_atom_sites_solution_hydrogens geom
_atom_sites_solution_primary direct
_atom_sites_solution_secondary difmap
_audit_creation_method SHELXL
_cell_angle_alpha 90.00
_cell_angle_beta 90.54(2)
_cell_angle_gamma 90.00
_cell_formula_units_Z 4
_cell_length_a 6.794(2)
_cell_length_b 15.525(2)
_cell_length_c 10.496(2)
_cell_measurement_temperature 293(2)
_cell_volume 1107.0(4)
_computing_structure_refinement 'SHELXL-93 (Sheldrick, 1993)'
_computing_structure_solution 'SHELXS-86 (Sheldrick, 1990)'
_diffrn_ambient_temperature 293(2)
_diffrn_radiation_monochromator graphite
_diffrn_radiation_source 'fine-focus sealed tube'
_diffrn_radiation_type MoK\a
_diffrn_radiation_wavelength 0.71073
_diffrn_reflns_av_R_equivalents 0.0364
_diffrn_reflns_av_sigmaI/netI 0.0336
_diffrn_reflns_limit_h_max 9
_diffrn_reflns_limit_h_min -9
_diffrn_reflns_limit_k_max 21
_diffrn_reflns_limit_k_min -21
_diffrn_reflns_limit_l_max 14
_diffrn_reflns_limit_l_min -1
_diffrn_reflns_number 5740
_diffrn_reflns_theta_max 29.95
_diffrn_reflns_theta_min 2.34
_exptl_absorpt_coefficient_mu 16.168
_exptl_crystal_density_diffrn 4.141
_exptl_crystal_F_000 1196
_refine_diff_density_max 2.435
_refine_diff_density_min -1.849
_refine_diff_density_rms 0.340
_refine_ls_extinction_coef 0.00354(12)
_refine_ls_extinction_expression Fc^*^=kFc[1+0.001xFc^2^\l^3^/sin(2\q)]^-1/4^
_refine_ls_extinction_method SHELXL
_refine_ls_goodness_of_fit_all 1.175
_refine_ls_goodness_of_fit_obs 1.141
_refine_ls_matrix_type full
_refine_ls_number_parameters 92
_refine_ls_number_reflns 3216
_refine_ls_number_restraints 0
_refine_ls_restrained_S_all 1.175
_refine_ls_restrained_S_obs 1.141
_refine_ls_R_factor_all 0.0340
_refine_ls_R_factor_obs 0.0255
_refine_ls_shift/esd_max 0.681
_refine_ls_shift/esd_mean 0.016
_refine_ls_structure_factor_coef Fsqd
_refine_ls_weighting_details 'w=1/[\s^2^(Fo^2^)+(0.0143P)^2^+20.9260P] where P=(Fo^2^+2Fc^2^)/3'
_refine_ls_weighting_scheme calc
_refine_ls_wR_factor_all 0.0751
_refine_ls_wR_factor_obs 0.0681
_reflns_number_observed 2815
_reflns_number_total 3216
_reflns_observed_criterion >2sigma(I)
_cod_data_source_file cm2828.cif
_cod_data_source_block baerb
_cod_depositor_comments
;
The following automatic conversions were performed:

'_refine_ls_weighting_scheme' value 'calc
w=1/[\s^2^(Fo^2^)+(0.0143P)^2^+20.9260P] where P=(Fo^2^+2Fc^2^)/3'
was changed to 'calc'. New tag '_refine_ls_weighting_details' was
created. The value of the new tag was set to
'w=1/[\s^2^(Fo^2^)+(0.0143P)^2^+20.9260P] where P=(Fo^2^+2Fc^2^)/3'.

Automatic conversion script
Id: cif_fix_values 3143 2015-03-26 13:38:13Z robertas 
;
_cod_database_code 4001653

loop_
_symmetry_equiv_pos_as_xyz
'x, y, z'
'-x, y+1/2, -z+1/2'
'-x, -y, -z'
'x, -y-1/2, z-1/2'

loop_
_atom_site_aniso_label
_atom_site_aniso_U_11
_atom_site_aniso_U_22
_atom_site_aniso_U_33
_atom_site_aniso_U_23
_atom_site_aniso_U_13
_atom_site_aniso_U_12
Er1 0.01034(14) 0.00993(15) 0.00913(14) 0.00086(10) -0.00051(9) -0.00018(10)
Ba1 0.0162(2) 0.0153(2) 0.0100(2) -0.00113(14) -0.00031(13) 0.00021(14)
Ba2 0.0169(2) 0.0115(2) 0.0134(2) 0.00091(14) -0.00149(13) 0.00072(14)
Cl1 0.0134(7) 0.0201(8) 0.0112(7) 0.0012(6) 0.0011(5) 0.0006(6)
Cl2 0.0116(6) 0.0157(7) 0.0122(7) 0.0005(6) -0.0001(5) -0.0015(5)
Cl3 0.0110(6) 0.0150(8) 0.0200(8) 0.0034(6) 0.0005(5) -0.0005(5)
Cl4 0.0131(6) 0.0151(7) 0.0142(7) 0.0010(6) -0.0022(5) -0.0009(5)
Cl5 0.0364(11) 0.0133(8) 0.0363(11) -0.0075(8) -0.0185(9) 0.0066(7)
Cl6 0.0200(8) 0.0174(8) 0.0183(8) 0.0044(6) -0.0082(6) -0.0057(6)
Cl7 0.0457(12) 0.0399(12) 0.0115(8) -0.0065(8) 0.0075(7) -0.0238(10)

loop_
_atom_site_label
_atom_site_type_symbol
_atom_site_fract_x
_atom_site_fract_y
_atom_site_fract_z
_atom_site_U_iso_or_equiv
_atom_site_thermal_displace_type
_atom_site_occupancy
_atom_site_calc_flag
Er1 Er 0.21702(4) 0.62693(2) 0.21801(3) 0.00980(9) Uani 1 d
Ba1 Ba -0.26353(6) 0.77984(3) 0.45076(4) 0.01382(10) Uani 1 d
Ba2 Ba 0.26439(6) 0.56095(3) 0.67645(4) 0.01396(10) Uani 1 d
Cl1 Cl -0.0009(2) 0.60444(12) 0.4294(2) 0.0149(3) Uani 1 d
Cl2 Cl 0.4892(2) 0.75731(11) 0.1980(2) 0.0131(3) Uani 1 d
Cl3 Cl 0.0007(2) 0.77246(11) 0.2053(2) 0.0153(3) Uani 1 d
Cl4 Cl 0.4875(2) 0.60490(11) 0.4145(2) 0.0141(3) Uani 1 d
Cl5 Cl 0.2932(3) 0.45953(13) 0.2133(2) 0.0288(5) Uani 1 d
Cl6 Cl -0.1307(3) 0.57052(12) 0.1236(2) 0.0186(3) Uani 1 d
Cl7 Cl 0.2896(4) 0.6399(2) -0.0290(2) 0.0323(5) Uani 1 d

loop_
_atom_type_symbol
_atom_type_description
_atom_type_scat_dispersion_real
_atom_type_scat_dispersion_imag
_atom_type_scat_source
Cl Cl 0.1484 0.1585 'International Tables Vol C Tables 4.2.6.8 and 6.1.1.4'
Ba Ba -0.3244 2.2819 'International Tables Vol C Tables 4.2.6.8 and 6.1.1.4'
Er Er -0.2586 4.9576 'International Tables Vol C Tables 4.2.6.8 and 6.1.1.4'

loop_
_geom_angle_atom_site_label_1
_geom_angle_atom_site_label_2
_geom_angle_atom_site_label_3
_geom_angle
_geom_angle_site_symmetry_1
_geom_angle_site_symmetry_3
Cl5 Er1 Cl7 91.02(8) . .
Cl5 Er1 Cl3 157.91(6) . .
Cl7 Er1 Cl3 89.68(7) . .
Cl5 Er1 Cl6 81.11(6) . .
Cl7 Er1 Cl6 80.56(7) . .
Cl3 Er1 Cl6 77.24(6) . .
Cl5 Er1 Cl1 89.85(7) . .
Cl7 Er1 Cl1 157.13(6) . .
Cl3 Er1 Cl1 81.16(5) . .
Cl6 Er1 Cl1 77.00(6) . .
Cl5 Er1 Cl2 126.05(6) . .
Cl7 Er1 Cl2 74.82(6) . .
Cl3 Er1 Cl2 75.30(5) . .
Cl6 Er1 Cl2 142.88(5) . .
Cl1 Er1 Cl2 122.11(5) . .
Cl5 Er1 Cl4 76.39(6) . .
Cl7 Er1 Cl4 127.52(7) . .
Cl3 Er1 Cl4 119.83(5) . .
Cl6 Er1 Cl4 143.63(5) . .
Cl1 Er1 Cl4 74.78(5) . .
Cl2 Er1 Cl4 72.90(5) . .
Cl6 Ba1 Cl2 137.08(5) 4_576 1_455
Cl6 Ba1 Cl3 110.05(5) 4_576 .
Cl2 Ba1 Cl3 67.11(5) 1_455 .
Cl6 Ba1 Cl2 78.97(5) 4_576 4_476
Cl2 Ba1 Cl2 112.87(5) 1_455 4_476
Cl3 Ba1 Cl2 167.25(5) . 4_476
Cl6 Ba1 Cl4 148.99(5) 4_576 1_455
Cl2 Ba1 Cl4 62.01(4) 1_455 1_455
Cl3 Ba1 Cl4 100.08(5) . 1_455
Cl2 Ba1 Cl4 70.14(4) 4_476 1_455
Cl6 Ba1 Cl1 120.84(5) 4_576 .
Cl2 Ba1 Cl1 97.89(5) 1_455 .
Cl3 Ba1 Cl1 66.31(4) . .
Cl2 Ba1 Cl1 101.50(4) 4_476 .
Cl4 Ba1 Cl1 64.87(4) 1_455 .
Cl6 Ba1 Cl5 71.58(5) 4_576 2
Cl2 Ba1 Cl5 67.83(5) 1_455 2
Cl3 Ba1 Cl5 68.62(6) . 2
Cl2 Ba1 Cl5 123.75(6) 4_476 2
Cl4 Ba1 Cl5 128.68(5) 1_455 2
Cl1 Ba1 Cl5 134.72(6) . 2
Cl6 Ba1 Cl7 86.65(6) 4_576 4_476
Cl2 Ba1 Cl7 67.10(5) 1_455 4_476
Cl3 Ba1 Cl7 126.78(5) . 4_476
Cl2 Ba1 Cl7 61.17(5) 4_476 4_476
Cl4 Ba1 Cl7 80.97(6) 1_455 4_476
Cl1 Ba1 Cl7 145.65(6) . 4_476
Cl5 Ba1 Cl7 70.12(6) 2 4_476
Cl6 Ba1 Cl3 63.58(5) 4_576 4_576
Cl2 Ba1 Cl3 159.34(5) 1_455 4_576
Cl3 Ba1 Cl3 110.00(5) . 4_576
Cl2 Ba1 Cl3 65.17(4) 4_476 4_576
Cl4 Ba1 Cl3 99.73(4) 1_455 4_576
Cl1 Ba1 Cl3 63.74(4) . 4_576
Cl5 Ba1 Cl3 131.50(5) 2 4_576
Cl7 Ba1 Cl3 122.35(5) 4_476 4_576
Cl6 Ba2 Cl3 107.86(5) 3_566 4_576
Cl6 Ba2 Cl1 121.57(5) 3_566 .
Cl3 Ba2 Cl1 65.90(5) 4_576 .
Cl6 Ba2 Cl2 132.72(5) 3_566 4_576
Cl3 Ba2 Cl2 62.92(4) 4_576 4_576
Cl1 Ba2 Cl2 97.74(5) . 4_576
Cl6 Ba2 Cl5 88.27(6) 3_566 3_666
Cl3 Ba2 Cl5 124.95(5) 4_576 3_666
Cl1 Ba2 Cl5 145.40(6) . 3_666
Cl2 Ba2 Cl5 67.72(5) 4_576 3_666
Cl6 Ba2 Cl4 80.24(5) 3_566 3_666
Cl3 Ba2 Cl4 168.21(5) 4_576 3_666
Cl1 Ba2 Cl4 102.68(5) . 3_666
Cl2 Ba2 Cl4 118.16(5) 4_576 3_666
Cl5 Ba2 Cl4 62.61(5) 3_666 3_666
Cl6 Ba2 Cl4 150.18(5) 3_566 .
Cl3 Ba2 Cl4 100.36(5) 4_576 .
Cl1 Ba2 Cl4 62.12(4) . .
Cl2 Ba2 Cl4 69.37(4) 4_576 .
Cl5 Ba2 Cl4 83.29(6) 3_666 .
Cl4 Ba2 Cl4 70.47(5) 3_666 .
Cl6 Ba2 Cl1 63.39(5) 3_566 3_566
Cl3 Ba2 Cl1 111.15(5) 4_576 3_566
Cl1 Ba2 Cl1 66.15(5) . 3_566
Cl2 Ba2 Cl1 163.28(4) 4_576 3_566
Cl5 Ba2 Cl1 122.83(5) 3_666 3_566
Cl4 Ba2 Cl1 64.21(4) 3_666 3_566
Cl4 Ba2 Cl1 97.74(4) . 3_566
Cl6 Ba2 Cl7 67.85(5) 3_566 1_556
Cl3 Ba2 Cl7 68.55(6) 4_576 1_556
Cl1 Ba2 Cl7 134.05(6) . 1_556
Cl2 Ba2 Cl7 65.87(5) 4_576 1_556
Cl5 Ba2 Cl7 70.33(6) 3_666 1_556
Cl4 Ba2 Cl7 123.09(6) 3_666 1_556
Cl4 Ba2 Cl7 133.91(5) . 1_556
Cl1 Ba2 Cl7 128.26(5) 3_566 1_556
Er1 Cl1 Ba2 112.47(6) . .
Er1 Cl1 Ba1 104.64(6) . .
Ba2 Cl1 Ba1 114.99(5) . .
Er1 Cl1 Ba2 97.07(5) . 3_566
Ba2 Cl1 Ba2 113.85(5) . 3_566
Ba1 Cl1 Ba2 112.03(5) . 3_566
Er1 Cl2 Ba1 111.81(5) . 1_655
Er1 Cl2 Ba1 106.94(5) . 4_675
Ba1 Cl2 Ba1 115.42(5) 1_655 4_675
Er1 Cl2 Ba2 109.38(5) . 4_575
Ba1 Cl2 Ba2 102.20(5) 1_655 4_575
Ba1 Cl2 Ba2 111.00(5) 4_675 4_575
Er1 Cl3 Ba1 107.69(6) . .
Er1 Cl3 Ba2 112.38(5) . 4_575
Ba1 Cl3 Ba2 112.06(6) . 4_575
Er1 Cl3 Ba1 97.22(5) . 4_575
Ba1 Cl3 Ba1 111.10(5) . 4_575
Ba2 Cl3 Ba1 115.30(5) 4_575 4_575
Er1 Cl4 Ba1 109.14(6) . 1_655
Er1 Cl4 Ba2 102.89(5) . 3_666
Ba1 Cl4 Ba2 115.63(5) 1_655 3_666
Er1 Cl4 Ba2 110.31(5) . .
Ba1 Cl4 Ba2 109.15(5) 1_655 .
Ba2 Cl4 Ba2 109.53(5) 3_666 .
Er1 Cl5 Ba2 105.74(7) . 3_666
Er1 Cl5 Ba1 146.29(8) . 2_545
Ba2 Cl5 Ba1 99.02(6) 3_666 2_545
Er1 Cl6 Ba2 103.20(6) . 3_566
Er1 Cl6 Ba1 102.84(6) . 4_575
Ba2 Cl6 Ba1 144.85(7) 3_566 4_575
Er1 Cl7 Ba1 105.79(7) . 4_675
Er1 Cl7 Ba2 150.68(8) . 1_554
Ba1 Cl7 Ba2 96.83(6) 4_675 1_554

loop_
_geom_bond_atom_site_label_1
_geom_bond_atom_site_label_2
_geom_bond_distance
_geom_bond_site_symmetry_2
Er1 Cl5 2.650(2) .
Er1 Cl7 2.651(2) .
Er1 Cl3 2.698(2) .
Er1 Cl6 2.699(2) .
Er1 Cl1 2.702(2) .
Er1 Cl2 2.751(2) .
Er1 Cl4 2.770(2) .
Ba1 Cl6 3.078(2) 4_576
Ba1 Cl2 3.146(2) 1_455
Ba1 Cl3 3.156(2) .
Ba1 Cl2 3.158(2) 4_476
Ba1 Cl4 3.221(2) 1_455
Ba1 Cl1 3.265(2) .
Ba1 Cl5 3.283(2) 2
Ba1 Cl7 3.290(2) 4_476
Ba1 Cl3 3.306(2) 4_576
Ba2 Cl6 3.071(2) 3_566
Ba2 Cl3 3.162(2) 4_576
Ba2 Cl1 3.215(2) .
Ba2 Cl2 3.215(2) 4_576
Ba2 Cl5 3.226(2) 3_666
Ba2 Cl4 3.227(2) 3_666
Ba2 Cl4 3.225(2) .
Ba2 Cl1 3.316(2) 3_566
Ba2 Cl7 3.329(2) 1_556
Cl1 Ba2 3.316(2) 3_566
Cl2 Ba1 3.146(2) 1_655
Cl2 Ba1 3.158(2) 4_675
Cl2 Ba2 3.215(2) 4_575
Cl3 Ba2 3.162(2) 4_575
Cl3 Ba1 3.306(2) 4_575
Cl4 Ba1 3.221(2) 1_655
Cl4 Ba2 3.227(2) 3_666
Cl5 Ba2 3.226(2) 3_666
Cl5 Ba1 3.283(2) 2_545
Cl6 Ba2 3.071(2) 3_566
Cl6 Ba1 3.078(2) 4_575
Cl7 Ba1 3.290(2) 4_675
Cl7 Ba2 3.329(2) 1_554
